data_4066612
loop_
_publ_author_name
'Pa\<zick\'y, Marek'
'Loos, Annette'
'Ferreira, Maria Jo\~ao'
'Serra, Daniel'
'Vinokurov, Nikolai'
'Rominger, Frank'
'J\"akel, Christoph'
'Hashmi, A. Stephen K.'
'Limbach, Michael'

_publ_section_title
;
 Synthesis, Reactivity, and Electrochemical Studies of Gold(I) and
 Gold(III) Complexes Supported by N-Heterocyclic Carbenes and Their
 Application in Catalysis
;
_journal_coden_ASTM ORGND7
_journal_issue 20
_journal_name_full Organometallics
_journal_page_first 4448
_journal_page_last 4458
_journal_paper_doi 10.1021/om1005484
_journal_volume 29
_journal_year 2010
_chemical_formula_sum 'C18 H19 Au Cl N3'
_chemical_formula_weight 509.78
_chemical_name_common 'in manuscript 1e'
_space_group_IT_number 14
_symmetry_cell_setting monoclinic
_symmetry_space_group_name_Hall '-P 2yn'
_symmetry_space_group_name_H-M 'P 1 21/n 1'
_atom_sites_solution_hydrogens geom
_atom_sites_solution_primary direct
_atom_sites_solution_secondary difmap
_audit_creation_method SHELXL-97
_cell_angle_alpha 90.00
_cell_angle_beta 93.781(2)
_cell_angle_gamma 90.00
_cell_formula_units_Z 4
_cell_length_a 9.9142(11)
_cell_length_b 16.0230(17)
_cell_length_c 11.1007(12)
_cell_measurement_reflns_used 8106
_cell_measurement_temperature 200(2)
_cell_measurement_theta_max 28.33
_cell_measurement_theta_min 2.24
_cell_volume 1759.6(3)
_computing_cell_refinement 'Bruker SAINT'
_computing_data_collection 'Bruker APEX'
_computing_data_reduction 'Bruker SAINT'
_computing_molecular_graphics 'Bruker SHELXTL'
_computing_publication_material 'Bruker SHELXTL'
_computing_structure_refinement 'SHELXL-97 (Sheldrick, 2008)'
_computing_structure_solution 'SHELXS-97 (Sheldrick, 2008)'
_diffrn_ambient_temperature 200(2)
_diffrn_measured_fraction_theta_full 0.991
_diffrn_measured_fraction_theta_max 0.991
_diffrn_measurement_device_type 'Bruker APEX'
_diffrn_measurement_method '\w scans'
_diffrn_radiation_monochromator graphite
_diffrn_radiation_source 'fine-focus sealed tube'
_diffrn_radiation_type MoK\a
_diffrn_radiation_wavelength 0.71073
_diffrn_reflns_av_R_equivalents 0.0266
_diffrn_reflns_av_sigmaI/netI 0.0231
_diffrn_reflns_limit_h_max 13
_diffrn_reflns_limit_h_min -13
_diffrn_reflns_limit_k_max 21
_diffrn_reflns_limit_k_min -21
_diffrn_reflns_limit_l_max 14
_diffrn_reflns_limit_l_min -14
_diffrn_reflns_number 18437
_diffrn_reflns_theta_full 28.41
_diffrn_reflns_theta_max 28.41
_diffrn_reflns_theta_min 2.24
_exptl_absorpt_coefficient_mu 8.515
_exptl_absorpt_correction_T_max 0.6755
_exptl_absorpt_correction_T_min 0.2156
_exptl_absorpt_correction_type multi-scan
_exptl_absorpt_process_details
;
Sheldrick, G. M. (2008). <i>SADABS</i>. University of G\"ottingen, Germany.
;
_exptl_crystal_colour colourless
_exptl_crystal_density_diffrn 1.924
_exptl_crystal_density_method 'not measured'
_exptl_crystal_description polyhedron
_exptl_crystal_F_000 976
_exptl_crystal_size_max 0.26
_exptl_crystal_size_mid 0.09
_exptl_crystal_size_min 0.05
_refine_diff_density_max 1.638
_refine_diff_density_min -0.500
_refine_diff_density_rms 0.118
_refine_ls_extinction_method none
_refine_ls_goodness_of_fit_ref 1.054
_refine_ls_hydrogen_treatment constr
_refine_ls_matrix_type full
_refine_ls_number_parameters 211
_refine_ls_number_reflns 4393
_refine_ls_number_restraints 0
_refine_ls_restrained_S_all 1.054
_refine_ls_R_factor_all 0.0299
_refine_ls_R_factor_gt 0.0255
_refine_ls_shift/su_max 0.001
_refine_ls_shift/su_mean 0.000
_refine_ls_structure_factor_coef Fsqd
_refine_ls_weighting_details 'calc w=1/[\s^2^(Fo^2^)+(0.0337P)^2^+3.3398P] where P=(Fo^2^+2Fc^2^)/3'
_refine_ls_weighting_scheme calc
_refine_ls_wR_factor_gt 0.0652
_refine_ls_wR_factor_ref 0.0673
_reflns_number_gt 3918
_reflns_number_total 4393
_reflns_threshold_expression >2sigma(I)
_cod_data_source_file om1005484_si_002.cif
_cod_data_source_block pa1
_cod_depositor_comments
;
The following automatic conversions were performed:

'_symmetry_cell_setting' value 'Monoclinic' changed to 'monoclinic'
according to /home/saulius/struct/CIF-dictionaries/cif_core.dic
dictionary named 'cif_core.dic' version 2.4.1 from 2010-06-29.

Automatic conversion script
Id: cif_fix_values 1715 2011-07-08 13:25:40Z adriana 

 Updated bibliographic information.

 Antanas Vaitkus,
 2021-09-21
;
_cod_original_sg_symbol_H-M P2(1)/n
_cod_database_code 4066612

loop_
_symmetry_equiv_pos_as_xyz
'x, y, z'
'-x+1/2, y+1/2, -z+1/2'
'-x, -y, -z'
'x-1/2, -y-1/2, z-1/2'

loop_
_atom_site_label
_atom_site_type_symbol
_atom_site_fract_x
_atom_site_fract_y
_atom_site_fract_z
_atom_site_U_iso_or_equiv
_atom_site_adp_type
_atom_site_occupancy
_atom_site_symmetry_multiplicity
_atom_site_calc_flag
_atom_site_refinement_flags
Au1 Au 0.575084(14) 0.022317(9) 0.669545(13) 0.02755(6) Uani 1 1 d .
Cl1 Cl 0.49987(9) -0.11008(5) 0.61414(8) 0.02647(17) Uani 1 1 d .
C1 C 0.6451(4) 0.1323(2) 0.7240(3) 0.0288(8) Uani 1 1 d .
N2 N 0.5994(3) 0.1804(2) 0.8125(3) 0.0308(7) Uani 1 1 d .
C3 C 0.6820(5) 0.2490(3) 0.8343(4) 0.0376(9) Uani 1 1 d .
H3 H 0.6715 0.2916 0.8925 0.045 Uiso 1 1 calc R
C4 C 0.7798(4) 0.2434(3) 0.7570(4) 0.0371(9) Uani 1 1 d .
H4 H 0.8522 0.2816 0.7498 0.045 Uiso 1 1 calc R
N5 N 0.7558(3) 0.1722(2) 0.6897(3) 0.0316(7) Uani 1 1 d .
C6 C 0.8345(4) 0.1471(3) 0.5888(4) 0.0358(9) Uani 1 1 d .
H6A H 0.8622 0.1979 0.5460 0.043 Uiso 1 1 calc R
H6B H 0.7758 0.1139 0.5314 0.043 Uiso 1 1 calc R
C11 C 0.4749(4) 0.1662(2) 0.8688(4) 0.0306(8) Uani 1 1 d .
C12 C 0.4792(5) 0.1268(3) 0.9800(4) 0.0381(9) Uani 1 1 d .
C13 C 0.3569(6) 0.1148(3) 1.0313(4) 0.0473(12) Uani 1 1 d .
H13 H 0.3566 0.0882 1.1077 0.057 Uiso 1 1 calc R
C14 C 0.2352(5) 0.1403(3) 0.9746(5) 0.0482(12) Uani 1 1 d .
C15 C 0.2369(5) 0.1806(3) 0.8647(5) 0.0455(11) Uani 1 1 d .
H15 H 0.1543 0.1999 0.8263 0.055 Uiso 1 1 calc R
C16 C 0.3556(4) 0.1934(3) 0.8095(4) 0.0362(9) Uani 1 1 d .
C17 C 0.6080(6) 0.0984(3) 1.0449(4) 0.0522(12) Uani 1 1 d .
H17A H 0.6480 0.0537 0.9988 0.078 Uiso 1 1 calc R
H17B H 0.5891 0.0776 1.1251 0.078 Uiso 1 1 calc R
H17C H 0.6712 0.1454 1.0534 0.078 Uiso 1 1 calc R
C18 C 0.1032(7) 0.1237(5) 1.0322(6) 0.077(2) Uani 1 1 d .
H18A H 0.0325 0.1601 0.9954 0.116 Uiso 1 1 calc R
H18B H 0.1148 0.1351 1.1190 0.116 Uiso 1 1 calc R
H18C H 0.0770 0.0653 1.0193 0.116 Uiso 1 1 calc R
C19 C 0.3546(5) 0.2364(3) 0.6901(5) 0.0520(13) Uani 1 1 d .
H19A H 0.3936 0.2923 0.7009 0.078 Uiso 1 1 calc R
H19B H 0.2614 0.2410 0.6556 0.078 Uiso 1 1 calc R
H19C H 0.4081 0.2040 0.6355 0.078 Uiso 1 1 calc R
C21 C 0.9591(4) 0.0967(3) 0.6250(4) 0.0330(8) Uani 1 1 d .
C22 C 0.9643(5) 0.0413(3) 0.7196(4) 0.0407(10) Uani 1 1 d .
H22 H 0.8898 0.0356 0.7686 0.049 Uiso 1 1 calc R
C23 C 1.0792(5) -0.0060(3) 0.7423(5) 0.0469(11) Uani 1 1 d .
H23 H 1.0850 -0.0451 0.8068 0.056 Uiso 1 1 calc R
C24 C 1.1847(5) 0.0042(3) 0.6705(5) 0.0459(11) Uani 1 1 d .
H24 H 1.2650 -0.0276 0.6837 0.055 Uiso 1 1 calc R
C25 C 1.1719(5) 0.0612(3) 0.5795(4) 0.0450(11) Uani 1 1 d .
H25 H 1.2459 0.0678 0.5301 0.054 Uiso 1 1 calc R
N26 N 1.0625(4) 0.1084(3) 0.5549(3) 0.0405(9) Uani 1 1 d .

loop_
_atom_site_aniso_label
_atom_site_aniso_U_11
_atom_site_aniso_U_22
_atom_site_aniso_U_33
_atom_site_aniso_U_23
_atom_site_aniso_U_13
_atom_site_aniso_U_12
Au1 0.02676(9) 0.02946(9) 0.02677(9) -0.00072(6) 0.00443(6) 0.00208(5)
Cl1 0.0291(4) 0.0228(4) 0.0272(4) -0.0008(3) -0.0004(3) 0.0019(3)
C1 0.0294(18) 0.0289(18) 0.0283(18) -0.0002(15) 0.0045(15) 0.0016(15)
N2 0.0324(17) 0.0303(16) 0.0304(17) -0.0027(13) 0.0072(13) -0.0020(14)
C3 0.041(2) 0.034(2) 0.038(2) -0.0059(18) 0.0040(18) -0.0057(18)
C4 0.037(2) 0.034(2) 0.040(2) -0.0026(18) 0.0017(18) -0.0089(17)
N5 0.0263(16) 0.0347(17) 0.0343(17) 0.0015(14) 0.0059(13) 0.0003(13)
C6 0.032(2) 0.042(2) 0.034(2) 0.0056(18) 0.0107(17) 0.0025(18)
C11 0.036(2) 0.0251(18) 0.0322(19) -0.0059(15) 0.0098(16) -0.0002(15)
C12 0.055(3) 0.0280(19) 0.032(2) -0.0049(17) 0.0103(19) -0.0016(19)
C13 0.071(3) 0.038(2) 0.035(2) -0.0044(19) 0.023(2) -0.010(2)
C14 0.052(3) 0.047(3) 0.049(3) -0.019(2) 0.027(2) -0.014(2)
C15 0.042(2) 0.042(2) 0.054(3) -0.009(2) 0.012(2) -0.002(2)
C16 0.039(2) 0.032(2) 0.038(2) -0.0001(17) 0.0088(18) 0.0005(17)
C17 0.070(4) 0.048(3) 0.039(3) 0.005(2) -0.001(2) 0.004(3)
C18 0.073(4) 0.093(5) 0.072(4) -0.028(4) 0.047(3) -0.033(4)
C19 0.047(3) 0.054(3) 0.056(3) 0.019(2) 0.006(2) 0.004(2)
C21 0.030(2) 0.036(2) 0.033(2) -0.0045(17) 0.0073(16) -0.0038(16)
C22 0.028(2) 0.050(3) 0.045(3) 0.009(2) 0.0110(18) 0.0026(18)
C23 0.039(3) 0.054(3) 0.048(3) 0.009(2) 0.005(2) 0.008(2)
C24 0.033(2) 0.053(3) 0.052(3) -0.007(2) 0.004(2) 0.013(2)
C25 0.033(2) 0.057(3) 0.047(3) -0.002(2) 0.0186(19) 0.003(2)
N26 0.0342(19) 0.050(2) 0.039(2) 0.0025(17) 0.0147(15) -0.0006(16)

loop_
_atom_type_symbol
_atom_type_description
_atom_type_scat_dispersion_real
_atom_type_scat_dispersion_imag
_atom_type_scat_source
C C 0.0033 0.0016 'International Tables Vol C Tables 4.2.6.8 and 6.1.1.4'
H H 0.0000 0.0000 'International Tables Vol C Tables 4.2.6.8 and 6.1.1.4'
N N 0.0061 0.0033 'International Tables Vol C Tables 4.2.6.8 and 6.1.1.4'
Cl Cl 0.1484 0.1585 'International Tables Vol C Tables 4.2.6.8 and 6.1.1.4'
Au Au -2.0133 8.8022 'International Tables Vol C Tables 4.2.6.8 and 6.1.1.4'

loop_
_geom_angle_atom_site_label_1
_geom_angle_atom_site_label_2
_geom_angle_atom_site_label_3
_geom_angle
C1 Au1 Cl1 176.91(12)
N5 C1 N2 104.7(3)
N5 C1 Au1 127.9(3)
N2 C1 Au1 127.2(3)
C1 N2 C3 111.0(3)
C1 N2 C11 124.4(3)
C3 N2 C11 124.4(3)
C4 C3 N2 106.2(4)
C4 C3 H3 126.9
N2 C3 H3 126.9
C3 C4 N5 107.2(4)
C3 C4 H4 126.4
N5 C4 H4 126.4
C1 N5 C4 110.8(3)
C1 N5 C6 124.9(4)
C4 N5 C6 124.1(4)
N5 C6 C21 114.4(3)
N5 C6 H6A 108.7
C21 C6 H6A 108.7
N5 C6 H6B 108.7
C21 C6 H6B 108.7
H6A C6 H6B 107.6
C12 C11 C16 122.8(4)
C12 C11 N2 118.9(4)
C16 C11 N2 118.4(4)
C11 C12 C13 116.9(5)
C11 C12 C17 122.9(4)
C13 C12 C17 120.2(4)
C14 C13 C12 122.1(4)
C14 C13 H13 118.9
C12 C13 H13 118.9
C15 C14 C13 118.6(4)
C15 C14 C18 121.0(6)
C13 C14 C18 120.4(5)
C16 C15 C14 121.5(5)
C16 C15 H15 119.2
C14 C15 H15 119.2
C15 C16 C11 118.0(4)
C15 C16 C19 120.5(4)
C11 C16 C19 121.5(4)
C12 C17 H17A 109.5
C12 C17 H17B 109.5
H17A C17 H17B 109.5
C12 C17 H17C 109.5
H17A C17 H17C 109.5
H17B C17 H17C 109.5
C14 C18 H18A 109.5
C14 C18 H18B 109.5
H18A C18 H18B 109.5
C14 C18 H18C 109.5
H18A C18 H18C 109.5
H18B C18 H18C 109.5
C16 C19 H19A 109.5
C16 C19 H19B 109.5
H19A C19 H19B 109.5
C16 C19 H19C 109.5
H19A C19 H19C 109.5
H19B C19 H19C 109.5
N26 C21 C22 122.9(4)
N26 C21 C6 114.5(4)
C22 C21 C6 122.6(4)
C21 C22 C23 118.9(4)
C21 C22 H22 120.5
C23 C22 H22 120.5
C24 C23 C22 118.9(5)
C24 C23 H23 120.6
C22 C23 H23 120.6
C25 C24 C23 118.5(4)
C25 C24 H24 120.8
C23 C24 H24 120.8
N26 C25 C24 124.5(4)
N26 C25 H25 117.8
C24 C25 H25 117.8
C25 N26 C21 116.3(4)

loop_
_geom_bond_atom_site_label_1
_geom_bond_atom_site_label_2
_geom_bond_distance
Au1 C1 1.974(4)
Au1 Cl1 2.3182(9)
C1 N5 1.347(5)
C1 N2 1.350(5)
N2 C3 1.383(5)
N2 C11 1.437(5)
C3 C4 1.340(6)
C3 H3 0.9500
C4 N5 1.376(5)
C4 H4 0.9500
N5 C6 1.463(5)
C6 C21 1.508(6)
C6 H6A 0.9900
C6 H6B 0.9900
C11 C12 1.386(6)
C11 C16 1.386(6)
C12 C13 1.386(6)
C12 C17 1.495(7)
C13 C14 1.385(8)
C13 H13 0.9500
C14 C15 1.381(7)
C14 C18 1.518(7)
C15 C16 1.377(6)
C15 H15 0.9500
C16 C19 1.493(6)
C17 H17A 0.9800
C17 H17B 0.9800
C17 H17C 0.9800
C18 H18A 0.9800
C18 H18B 0.9800
C18 H18C 0.9800
C19 H19A 0.9800
C19 H19B 0.9800
C19 H19C 0.9800
C21 N26 1.340(5)
C21 C22 1.374(6)
C22 C23 1.378(7)
C22 H22 0.9500
C23 C24 1.366(7)
C23 H23 0.9500
C24 C25 1.360(7)
C24 H24 0.9500
C25 N26 1.336(6)
C25 H25 0.9500
